data_7006969
loop_
_publ_author_name
'Siedle, Gabriel'
'Kersting, Berthold'

_publ_section_title
;
 Preparation and characterization of dinuclear Pd(II) complexes of
 binucleating tetraaza-thiophenolate ligands.
;
_journal_issue 17
_journal_name_full 'Dalton transactions (Cambridge, England : 2003)'
_journal_page_first 2114
_journal_page_last 2126
_journal_paper_doi 10.1039/b516071E
_journal_year 2006
_chemical_compound_source
;
Crystals were grown by recrystallization from a mixed
acetonitrile/propionitrile solvent system
;
_chemical_formula_structural
;
[{(L3)Pd2(uCN}2](ClO4)4(CH3CH2CN)2(MeCN)
;
_chemical_formula_sum 'C50 H79 Cl4 N13 O16 Pd4 S2'
_chemical_formula_weight 1749.78
_space_group_IT_number 15
_symmetry_cell_setting monoclinic
_symmetry_space_group_name_Hall '-C 2yc'
_symmetry_space_group_name_H-M 'C 1 2/c 1'
_atom_sites_solution_hydrogens geom
_atom_sites_solution_primary direct
_atom_sites_solution_secondary difmap
_cell_angle_alpha 90.00
_cell_angle_beta 90.71(3)
_cell_angle_gamma 90.00
_cell_formula_units_Z 8
_cell_length_a 23.689(5)
_cell_length_b 11.289(2)
_cell_length_c 27.918(6)
_cell_measurement_temperature 210(2)
_cell_volume 7465(3)
_computing_cell_refinement SMART
_computing_data_collection SMART
_computing_data_reduction SAINT
_computing_molecular_graphics 'ORTEP3 (FARRUGIA)'
_computing_structure_refinement 'SHELXL-97 (Sheldrick, 1997)'
_computing_structure_solution 'SHELXS-97 (Sheldrick, 1990)'
_diffrn_ambient_temperature 210(2)
_diffrn_measured_fraction_theta_full 0.930
_diffrn_measured_fraction_theta_max 0.930
_diffrn_measurement_device_type 'BRUKER AXS'
_diffrn_measurement_method hemisphere
_diffrn_radiation_monochromator graphite
_diffrn_radiation_source 'fine-focus sealed tube'
_diffrn_radiation_type MoK\a
_diffrn_radiation_wavelength 0.71073
_diffrn_reflns_av_R_equivalents 0.0695
_diffrn_reflns_av_sigmaI/netI 0.0890
_diffrn_reflns_limit_h_max 31
_diffrn_reflns_limit_h_min -30
_diffrn_reflns_limit_k_max 15
_diffrn_reflns_limit_k_min -15
_diffrn_reflns_limit_l_max 37
_diffrn_reflns_limit_l_min -37
_diffrn_reflns_number 32483
_diffrn_reflns_theta_full 28.84
_diffrn_reflns_theta_max 28.84
_diffrn_reflns_theta_min 1.46
_exptl_absorpt_coefficient_mu 1.212
_exptl_absorpt_correction_T_max 1.00
_exptl_absorpt_correction_T_min 0.80
_exptl_absorpt_correction_type SADABS
_exptl_crystal_colour yellow
_exptl_crystal_density_diffrn 1.557
_exptl_crystal_density_meas ?
_exptl_crystal_description block
_exptl_crystal_F_000 3528
_exptl_crystal_size_max 0.15
_exptl_crystal_size_mid 0.15
_exptl_crystal_size_min 0.15
_refine_diff_density_max 1.612
_refine_diff_density_min -0.673
_refine_diff_density_rms 0.175
_refine_ls_extinction_method none
_refine_ls_goodness_of_fit_ref 0.993
_refine_ls_hydrogen_treatment constr
_refine_ls_matrix_type full
_refine_ls_number_parameters 429
_refine_ls_number_reflns 9087
_refine_ls_number_restraints 0
_refine_ls_restrained_S_all 0.993
_refine_ls_R_factor_all 0.1275
_refine_ls_R_factor_gt 0.0581
_refine_ls_shift/su_max 0.002
_refine_ls_shift/su_mean 0.000
_refine_ls_structure_factor_coef Fsqd
_refine_ls_weighting_details 'calc w=1/[\s^2^(Fo^2^)+(0.1034P)^2^+0.0000P] where P=(Fo^2^+2Fc^2^)/3'
_refine_ls_weighting_scheme calc
_refine_ls_wR_factor_gt 0.1493
_refine_ls_wR_factor_ref 0.1893
_reflns_number_gt 5038
_reflns_number_total 9087
_reflns_threshold_expression >2sigma(I)
_cod_data_source_file b516071E.txt
_cod_data_source_block 7
_cod_original_cell_volume 7466(3)
_cod_original_sg_symbol_H-M C2/c
_cod_database_code 7006969

loop_
_symmetry_equiv_pos_as_xyz
'x, y, z'
'-x, y, -z+1/2'
'x+1/2, y+1/2, z'
'-x+1/2, y+1/2, -z+1/2'
'-x, -y, -z'
'x, -y, z-1/2'
'-x+1/2, -y+1/2, -z'
'x+1/2, -y+1/2, z-1/2'

loop_
_atom_site_label
_atom_site_type_symbol
_atom_site_fract_x
_atom_site_fract_y
_atom_site_fract_z
_atom_site_U_iso_or_equiv
_atom_site_adp_type
_atom_site_occupancy
_atom_site_symmetry_multiplicity
_atom_site_calc_flag
_atom_site_refinement_flags
_atom_site_disorder_assembly
_atom_site_disorder_group
Pd1 Pd 1.08776(2) 1.00771(4) 0.307453(17) 0.03173(16) Uani 1 1 d . . .
Pd2 Pd 0.97077(2) 0.76829(5) 0.339433(17) 0.03294(16) Uani 1 1 d . . .
S S 1.05868(8) 0.84892(14) 0.35038(6) 0.0340(4) Uani 1 1 d . . .
Cl1 Cl 0.91024(10) 0.6267(2) 0.52227(8) 0.0605(6) Uani 1 1 d . . .
Cl2 Cl 1.25007(11) 0.8853(2) 0.31271(11) 0.0736(7) Uani 1 1 d . . .
N1 N 1.1089(2) 1.1033(5) 0.36460(19) 0.0351(13) Uani 1 1 d . . .
N2 N 1.1236(3) 1.1471(5) 0.2685(2) 0.0419(15) Uani 1 1 d . . .
N3 N 0.9893(3) 0.6555(5) 0.39251(19) 0.0366(14) Uani 1 1 d . . .
N4 N 0.8978(3) 0.6647(6) 0.3306(2) 0.0449(15) Uani 1 1 d . . .
C1 C 1.0660(3) 0.8702(6) 0.4127(2) 0.0326(15) Uani 1 1 d . . .
C2 C 1.0503(3) 0.7780(6) 0.4434(2) 0.0366(16) Uani 1 1 d . . .
C3 C 1.0620(3) 0.7856(6) 0.4924(2) 0.0384(17) Uani 1 1 d . . .
H3 H 1.0525 0.7218 0.5118 0.046 Uiso 1 1 calc R . .
C4 C 1.0869(3) 0.8833(6) 0.5135(2) 0.0387(16) Uani 1 1 d . A .
C5 C 1.1003(3) 0.9740(6) 0.4831(2) 0.0387(16) Uani 1 1 d . . .
H5 H 1.1161 1.0421 0.4963 0.046 Uiso 1 1 calc R . .
C6 C 1.0916(3) 0.9711(6) 0.4330(2) 0.0356(16) Uani 1 1 d . . .
C7 C 1.1099(3) 1.0785(6) 0.4087(2) 0.0384(16) Uani 1 1 d . . .
H7 H 1.1244 1.1374 0.4286 0.046 Uiso 1 1 calc R . .
C8 C 1.1261(4) 1.2239(7) 0.3501(3) 0.050(2) Uani 1 1 d . . .
H8A H 1.1506 1.2585 0.3744 0.060 Uiso 1 1 calc R . .
H8B H 1.0931 1.2741 0.3462 0.060 Uiso 1 1 calc R . .
C9 C 1.1566(4) 1.2147(7) 0.3038(3) 0.048(2) Uani 1 1 d . . .
H9A H 1.1637 1.2935 0.2915 0.058 Uiso 1 1 calc R . .
H9B H 1.1927 1.1761 0.3092 0.058 Uiso 1 1 calc R . .
C10 C 1.0792(4) 1.2222(7) 0.2464(3) 0.058(2) Uani 1 1 d . . .
H10A H 1.0621 1.2702 0.2706 0.088 Uiso 1 1 calc R . .
H10B H 1.0510 1.1728 0.2316 0.088 Uiso 1 1 calc R . .
H10C H 1.0957 1.2724 0.2226 0.088 Uiso 1 1 calc R . .
C11 C 1.1602(4) 1.1033(8) 0.2291(3) 0.057(2) Uani 1 1 d . . .
H11A H 1.1372 1.0669 0.2047 0.086 Uiso 1 1 calc R . .
H11B H 1.1865 1.0462 0.2417 0.086 Uiso 1 1 calc R . .
H11C H 1.1805 1.1686 0.2156 0.086 Uiso 1 1 calc R . .
C12 C 1.0193(3) 0.6702(6) 0.4295(2) 0.0377(17) Uani 1 1 d . . .
H12 H 1.0222 0.6062 0.4504 0.045 Uiso 1 1 calc R . .
C13 C 0.9575(4) 0.5467(6) 0.3851(3) 0.048(2) Uani 1 1 d . . .
H13A H 0.9581 0.4992 0.4140 0.057 Uiso 1 1 calc R . .
H13B H 0.9739 0.5008 0.3594 0.057 Uiso 1 1 calc R . .
C14 C 0.8976(4) 0.5814(7) 0.3722(3) 0.052(2) Uani 1 1 d . . .
H14A H 0.8759 0.5113 0.3641 0.063 Uiso 1 1 calc R . .
H14B H 0.8801 0.6193 0.3994 0.063 Uiso 1 1 calc R . .
C15 C 0.8459(4) 0.7297(9) 0.3288(4) 0.077(3) Uani 1 1 d . . .
H15A H 0.8151 0.6761 0.3230 0.115 Uiso 1 1 calc R . .
H15B H 0.8473 0.7870 0.3035 0.115 Uiso 1 1 calc R . .
H15C H 0.8405 0.7694 0.3588 0.115 Uiso 1 1 calc R . .
C16 C 0.9045(4) 0.5970(7) 0.2850(3) 0.060(2) Uani 1 1 d . . .
H16A H 0.8722 0.5470 0.2799 0.090 Uiso 1 1 calc R . .
H16B H 0.9379 0.5491 0.2870 0.090 Uiso 1 1 calc R . .
H16C H 0.9077 0.6514 0.2587 0.090 Uiso 1 1 calc R . .
C17 C 1.0974(3) 0.8902(7) 0.5675(2) 0.0432(18) Uani 1 1 d . . .
C21 C 1.0666(3) 0.9220(5) 0.2483(2) 0.0263(13) Uani 1 1 d . . .
N5 N 0.9471(3) 0.8722(5) 0.2850(2) 0.0444(15) Uani 1 1 d . . .
C18A C 1.0386(7) 0.868(2) 0.5938(6) 0.056(6) Uani 0.51(3) 1 d P A 1
H18A H 1.0450 0.8640 0.6278 0.084 Uiso 0.51(3) 1 calc PR A 1
H18B H 1.0223 0.7954 0.5827 0.084 Uiso 0.51(3) 1 calc PR A 1
H18C H 1.0133 0.9326 0.5867 0.084 Uiso 0.51(3) 1 calc PR A 1
C19A C 1.1363(10) 0.791(2) 0.5811(8) 0.070(8) Uani 0.51(3) 1 d P A 1
H19A H 1.1614 0.8163 0.6063 0.105 Uiso 0.51(3) 1 calc PR A 1
H19B H 1.1579 0.7679 0.5537 0.105 Uiso 0.51(3) 1 calc PR A 1
H19C H 1.1146 0.7244 0.5918 0.105 Uiso 0.51(3) 1 calc PR A 1
C20A C 1.1217(11) 1.0086(18) 0.5843(6) 0.064(7) Uani 0.51(3) 1 d P A 1
H20A H 1.0983 1.0719 0.5725 0.096 Uiso 0.51(3) 1 calc PR A 1
H20B H 1.1593 1.0177 0.5723 0.096 Uiso 0.51(3) 1 calc PR A 1
H20C H 1.1228 1.0107 0.6187 0.096 Uiso 0.51(3) 1 calc PR A 1
C18B C 1.0542(15) 0.973(3) 0.5854(8) 0.114(17) Uani 0.49(3) 1 d P A 2
H18D H 1.0195 0.9611 0.5679 0.171 Uiso 0.49(3) 1 calc PR A 2
H18E H 1.0669 1.0529 0.5811 0.171 Uiso 0.49(3) 1 calc PR A 2
H18F H 1.0481 0.9583 0.6188 0.171 Uiso 0.49(3) 1 calc PR A 2
C19B C 1.089(3) 0.772(3) 0.5926(9) 0.22(4) Uani 0.49(3) 1 d P A 2
H19D H 1.0983 0.7802 0.6259 0.336 Uiso 0.49(3) 1 calc PR A 2
H19E H 1.1119 0.7131 0.5783 0.336 Uiso 0.49(3) 1 calc PR A 2
H19F H 1.0496 0.7495 0.5895 0.336 Uiso 0.49(3) 1 calc PR A 2
C20B C 1.1582(14) 0.925(5) 0.5754(9) 0.17(3) Uani 0.49(3) 1 d P A 2
H20D H 1.1615 1.0095 0.5746 0.249 Uiso 0.49(3) 1 calc PR A 2
H20E H 1.1808 0.8910 0.5506 0.249 Uiso 0.49(3) 1 calc PR A 2
H20F H 1.1710 0.8960 0.6060 0.249 Uiso 0.49(3) 1 calc PR A 2
O1 O 0.9173(4) 0.5224(6) 0.4953(3) 0.102(3) Uani 1 1 d . . .
O2 O 0.9561(3) 0.6421(9) 0.5542(3) 0.109(3) Uani 1 1 d . . .
O3 O 0.9069(5) 0.7231(7) 0.4909(3) 0.116(3) Uani 1 1 d . . .
O4 O 0.8610(3) 0.6238(10) 0.5489(3) 0.124(4) Uani 1 1 d . . .
O5 O 1.2187(5) 0.8166(11) 0.2834(4) 0.167(5) Uani 1 1 d . . .
O6 O 1.2893(7) 0.8309(13) 0.3389(5) 0.233(9) Uani 1 1 d . . .
O7 O 1.2238(7) 0.9684(14) 0.3348(4) 0.226(9) Uani 1 1 d . . .
O8 O 1.2810(8) 0.9468(18) 0.2807(7) 0.278(10) Uani 1 1 d . . .
N6 N 0.9265(5) 0.4937(9) 0.1800(3) 0.081(3) Uani 1 1 d . . .
C22 C 0.8890(6) 0.5328(10) 0.1640(5) 0.081(4) Uani 1 1 d . . .
C23 C 0.8407(7) 0.5875(14) 0.1406(7) 0.145(7) Uani 1 1 d . . .
H23A H 0.8378 0.6688 0.1515 0.173 Uiso 1 1 calc R . .
H23B H 0.8471 0.5893 0.1064 0.173 Uiso 1 1 calc R . .
C24 C 0.7898(8) 0.5306(15) 0.1488(7) 0.152(7) Uani 1 1 d . . .
H24A H 0.7941 0.4472 0.1433 0.227 Uiso 1 1 calc R . .
H24B H 0.7613 0.5617 0.1275 0.227 Uiso 1 1 calc R . .
H24C H 0.7787 0.5436 0.1814 0.227 Uiso 1 1 calc R . .
N7 N 1.2340(12) 0.514(2) 0.5368(10) 0.136(9) Uiso 0.50 1 d P . .
C25 C 1.2446(14) 0.405(3) 0.5586(12) 0.128(10) Uiso 0.50 1 d P . .
C26 C 1.2467(12) 0.298(2) 0.5715(9) 0.103(8) Uiso 0.50 1 d P . .
H26A H 1.2099 0.2728 0.5809 0.154 Uiso 0.50 1 calc PR . .
H26B H 1.2725 0.2906 0.5981 0.154 Uiso 0.50 1 calc PR . .
H26C H 1.2595 0.2504 0.5454 0.154 Uiso 0.50 1 calc PR . .

loop_
_atom_site_aniso_label
_atom_site_aniso_U_11
_atom_site_aniso_U_22
_atom_site_aniso_U_33
_atom_site_aniso_U_23
_atom_site_aniso_U_13
_atom_site_aniso_U_12
Pd1 0.0390(3) 0.0325(3) 0.0237(2) 0.0010(2) -0.0003(2) -0.0059(2)
Pd2 0.0435(3) 0.0317(3) 0.0235(2) 0.0020(2) -0.0025(2) -0.0062(2)
S 0.0463(11) 0.0296(8) 0.0259(8) 0.0013(6) -0.0034(7) -0.0074(8)
Cl1 0.0628(15) 0.0675(14) 0.0512(12) -0.0029(10) 0.0040(11) 0.0100(11)
Cl2 0.0553(15) 0.0604(14) 0.105(2) -0.0121(14) -0.0102(14) 0.0067(12)
N1 0.043(4) 0.032(3) 0.030(3) 0.003(2) 0.002(3) -0.008(3)
N2 0.048(4) 0.048(4) 0.030(3) 0.007(3) 0.006(3) -0.008(3)
N3 0.052(4) 0.028(3) 0.029(3) 0.006(2) -0.004(3) -0.006(3)
N4 0.049(4) 0.051(4) 0.035(3) 0.005(3) -0.008(3) -0.012(3)
C1 0.040(4) 0.032(3) 0.026(3) 0.001(3) -0.002(3) -0.001(3)
C2 0.050(5) 0.035(4) 0.025(3) 0.004(3) -0.008(3) -0.001(3)
C3 0.043(4) 0.043(4) 0.029(3) 0.005(3) -0.004(3) 0.003(3)
C4 0.041(4) 0.046(4) 0.030(3) -0.001(3) -0.004(3) 0.003(3)
C5 0.040(4) 0.042(4) 0.033(4) -0.002(3) -0.007(3) -0.007(3)
C6 0.046(4) 0.033(4) 0.028(3) 0.001(3) -0.003(3) -0.005(3)
C7 0.042(4) 0.039(4) 0.034(4) -0.001(3) -0.010(3) -0.006(3)
C8 0.073(6) 0.039(4) 0.037(4) 0.005(3) -0.003(4) -0.018(4)
C9 0.056(5) 0.049(5) 0.040(4) 0.000(3) 0.001(4) -0.016(4)
C10 0.071(6) 0.050(5) 0.053(5) 0.015(4) -0.007(4) -0.007(4)
C11 0.065(6) 0.063(5) 0.045(4) 0.000(4) 0.020(4) -0.021(5)
C12 0.054(5) 0.027(3) 0.032(4) 0.007(3) -0.002(3) -0.002(3)
C13 0.072(6) 0.033(4) 0.037(4) 0.004(3) -0.007(4) -0.011(4)
C14 0.067(6) 0.054(5) 0.035(4) 0.007(3) -0.001(4) -0.035(4)
C15 0.053(6) 0.080(7) 0.097(8) 0.020(6) -0.013(6) -0.011(5)
C16 0.084(7) 0.057(5) 0.040(4) -0.006(4) -0.004(4) -0.033(5)
C17 0.041(4) 0.061(5) 0.027(3) 0.001(3) -0.008(3) 0.000(4)
C21 0.035(4) 0.027(3) 0.016(3) -0.003(2) -0.001(2) -0.003(3)
N5 0.051(4) 0.044(4) 0.039(3) -0.003(3) 0.000(3) -0.004(3)
C18A 0.053(11) 0.084(17) 0.032(8) 0.004(9) 0.017(7) -0.002(10)
C19A 0.075(16) 0.073(16) 0.060(13) 0.017(11) -0.017(11) 0.018(12)
C20A 0.078(18) 0.084(15) 0.030(8) -0.008(8) -0.009(9) -0.014(12)
C18B 0.16(3) 0.15(3) 0.038(11) -0.016(15) 0.002(14) 0.09(3)
C19B 0.50(11) 0.14(3) 0.032(14) 0.045(17) -0.08(3) -0.14(5)
C20B 0.10(2) 0.36(8) 0.039(13) 0.03(2) -0.040(14) -0.12(4)
O1 0.168(9) 0.066(5) 0.072(5) -0.011(4) 0.018(5) 0.030(5)
O2 0.082(6) 0.151(8) 0.094(6) 0.000(6) -0.021(5) -0.011(5)
O3 0.201(11) 0.068(5) 0.080(5) 0.013(4) 0.010(6) 0.036(6)
O4 0.073(6) 0.207(10) 0.091(6) -0.055(6) 0.032(5) -0.022(6)
O5 0.172(11) 0.136(9) 0.190(11) -0.001(8) -0.093(9) -0.039(8)
O6 0.305(18) 0.215(14) 0.173(11) -0.107(11) -0.147(12) 0.176(14)
O7 0.251(16) 0.300(17) 0.128(9) -0.063(11) -0.008(10) 0.207(15)
O8 0.229(19) 0.29(2) 0.31(2) 0.028(19) 0.060(17) -0.144(17)
N6 0.089(8) 0.082(7) 0.073(6) 0.003(5) 0.021(6) -0.016(6)
C22 0.088(10) 0.056(7) 0.101(9) -0.029(6) 0.019(8) -0.001(6)
C23 0.111(13) 0.095(11) 0.23(2) -0.046(12) 0.035(14) 0.001(10)
C24 0.139(16) 0.117(13) 0.20(2) 0.007(13) 0.026(14) 0.036(12)

loop_
_atom_type_symbol
_atom_type_description
_atom_type_scat_dispersion_real
_atom_type_scat_dispersion_imag
_atom_type_scat_source
C C 0.0033 0.0016 'International Tables Vol C Tables 4.2.6.8 and 6.1.1.4'
H H 0.0000 0.0000 'International Tables Vol C Tables 4.2.6.8 and 6.1.1.4'
N N 0.0061 0.0033 'International Tables Vol C Tables 4.2.6.8 and 6.1.1.4'
O O 0.0106 0.0060 'International Tables Vol C Tables 4.2.6.8 and 6.1.1.4'
S S 0.1246 0.1234 'International Tables Vol C Tables 4.2.6.8 and 6.1.1.4'
Cl Cl 0.1484 0.1585 'International Tables Vol C Tables 4.2.6.8 and 6.1.1.4'
Pd Pd -0.9988 1.0072 'International Tables Vol C Tables 4.2.6.8 and 6.1.1.4'

loop_
_geom_angle_atom_site_label_1
_geom_angle_atom_site_label_2
_geom_angle_atom_site_label_3
_geom_angle
_geom_angle_site_symmetry_1
_geom_angle_site_symmetry_3
_geom_angle_publ_flag
C21 Pd1 N1 176.4(2) . . ?
C21 Pd1 N2 92.0(2) . . ?
N1 Pd1 N2 84.8(2) . . ?
C21 Pd1 S 88.81(18) . . ?
N1 Pd1 S 94.61(16) . . ?
N2 Pd1 S 173.77(19) . . ?
N5 Pd2 N3 175.4(2) . . ?
N5 Pd2 N4 90.9(2) . . ?
N3 Pd2 N4 84.6(2) . . ?
N5 Pd2 S 96.58(19) . . ?
N3 Pd2 S 87.90(18) . . ?
N4 Pd2 S 169.55(19) . . ?
C1 S Pd1 112.8(2) . . ?
C1 S Pd2 105.3(2) . . ?
Pd1 S Pd2 121.68(8) . . ?
O4 Cl1 O3 108.1(6) . . ?
O4 Cl1 O2 108.1(5) . . ?
O3 Cl1 O2 109.7(6) . . ?
O4 Cl1 O1 111.8(6) . . ?
O3 Cl1 O1 108.8(5) . . ?
O2 Cl1 O1 110.2(6) . . ?
O7 Cl2 O6 114.4(8) . . ?
O7 Cl2 O5 116.4(10) . . ?
O6 Cl2 O5 116.5(8) . . ?
O7 Cl2 O8 102.2(12) . . ?
O6 Cl2 O8 102.7(12) . . ?
O5 Cl2 O8 101.2(10) . . ?
C7 N1 C8 118.0(6) . . ?
C7 N1 Pd1 131.6(5) . . ?
C8 N1 Pd1 110.3(4) . . ?
C9 N2 C10 110.7(6) . . ?
C9 N2 C11 110.9(6) . . ?
C10 N2 C11 107.3(6) . . ?
C9 N2 Pd1 105.0(4) . . ?
C10 N2 Pd1 110.9(5) . . ?
C11 N2 Pd1 112.1(5) . . ?
C12 N3 C13 121.0(6) . . ?
C12 N3 Pd2 129.9(5) . . ?
C13 N3 Pd2 108.9(4) . . ?
C15 N4 C16 109.5(7) . . ?
C15 N4 C14 109.8(7) . . ?
C16 N4 C14 110.0(6) . . ?
C15 N4 Pd2 115.1(5) . . ?
C16 N4 Pd2 106.8(5) . . ?
C14 N4 Pd2 105.6(4) . . ?
C2 C1 C6 118.1(6) . . ?
C2 C1 S 118.6(5) . . ?
C6 C1 S 123.0(5) . . ?
C3 C2 C1 120.3(6) . . ?
C3 C2 C12 113.6(6) . . ?
C1 C2 C12 126.1(6) . . ?
C4 C3 C2 123.0(7) . . ?
C5 C4 C3 115.8(6) . . ?
C5 C4 C17 122.5(7) . . ?
C3 C4 C17 121.7(7) . . ?
C4 C5 C6 124.3(7) . . ?
C1 C6 C5 118.4(6) . . ?
C1 C6 C7 128.0(6) . . ?
C5 C6 C7 113.6(6) . . ?
N1 C7 C6 129.5(6) . . ?
N1 C8 C9 108.1(6) . . ?
N2 C9 C8 111.0(6) . . ?
N3 C12 C2 126.9(6) . . ?
N3 C13 C14 107.3(6) . . ?
N4 C14 C13 109.6(6) . . ?
C18B C17 C19A 144.6(14) . . ?
C18B C17 C20B 117(2) . . ?
C19A C17 C20B 65(2) . . ?
C18B C17 C19B 107(3) . . ?
C19A C17 C19B 47(3) . . ?
C20B C17 C19B 107(3) . . ?
C18B C17 C20A 66.6(17) . . ?
C19A C17 C20A 110.6(13) . . ?
C20B C17 C20A 51(2) . . ?
C19B C17 C20A 132.8(14) . . ?
C18B C17 C4 105.1(10) . . ?
C19A C17 C4 107.7(11) . . ?
C20B C17 C4 107.6(11) . . ?
C19B C17 C4 112.9(12) . . ?
C20A C17 C4 113.8(9) . . ?
C18B C17 C18A 48.1(15) . . ?
C19A C17 C18A 107.8(13) . . ?
C20B C17 C18A 144.0(13) . . ?
C19B C17 C18A 62(3) . . ?
C20A C17 C18A 108.7(12) . . ?
C4 C17 C18A 108.2(8) . . ?
N5 C21 Pd1 177.8(6) 2_755 . ?
C21 N5 Pd2 173.7(6) 2_755 . ?
N6 C22 C23 176.9(16) . . ?
C24 C23 C22 114.2(16) . . ?
C26 C25 N7 168(4) . . ?

loop_
_geom_bond_atom_site_label_1
_geom_bond_atom_site_label_2
_geom_bond_distance
_geom_bond_site_symmetry_2
_geom_bond_publ_flag
Pd1 C21 1.973(6) . ?
Pd1 N1 1.985(5) . ?
Pd1 N2 2.097(6) . ?
Pd1 S 2.2683(17) . ?
Pd2 N5 1.994(6) . ?
Pd2 N3 1.998(5) . ?
Pd2 N4 2.099(6) . ?
Pd2 S 2.2898(19) . ?
S C1 1.763(6) . ?
Cl1 O4 1.392(7) . ?
Cl1 O3 1.399(7) . ?
Cl1 O2 1.407(8) . ?
Cl1 O1 1.409(7) . ?
Cl2 O7 1.288(10) . ?
Cl2 O6 1.326(10) . ?
Cl2 O5 1.345(10) . ?
Cl2 O8 1.354(16) . ?
N1 C7 1.262(8) . ?
N1 C8 1.479(9) . ?
N2 C9 1.465(9) . ?
N2 C10 1.480(10) . ?
N2 C11 1.496(9) . ?
N3 C12 1.259(8) . ?
N3 C13 1.454(9) . ?
N4 C15 1.432(11) . ?
N4 C16 1.495(9) . ?
N4 C14 1.495(9) . ?
C1 C2 1.400(9) . ?
C1 C6 1.406(9) . ?
C2 C3 1.396(9) . ?
C2 C12 1.471(10) . ?
C3 C4 1.379(10) . ?
C4 C5 1.370(10) . ?
C4 C17 1.528(9) . ?
C5 C6 1.411(9) . ?
C6 C7 1.459(9) . ?
C8 C9 1.490(11) . ?
C13 C14 1.511(12) . ?
C17 C18B 1.48(2) . ?
C17 C19A 1.50(2) . ?
C17 C20B 1.50(3) . ?
C17 C19B 1.52(3) . ?
C17 C20A 1.53(2) . ?
C17 C18A 1.602(17) . ?
C21 N5 1.131(8) 2_755 ?
N5 C21 1.131(8) 2_755 ?
N6 C22 1.084(15) . ?
C22 C23 1.45(2) . ?
C23 C24 1.39(2) . ?
N7 C25 1.40(4) . ?
C25 C26 1.25(4) . ?
